data_4122627
loop_
_publ_author_name
'Lin, Tzu-Pin'
'Peters, Jonas C.'

_publ_section_title
;
 Boryl-metal bonds facilitate cobalt/nickel-catalyzed olefin
 hydrogenation.
;
_journal_issue 39
_journal_name_full 'Journal of the American Chemical Society'
_journal_page_first 13672
_journal_page_last 13683
_journal_paper_doi 10.1021/ja504667f
_journal_volume 136
_journal_year 2014
_chemical_formula_sum 'C25 H45 B N2 Ni O2 P2'
_chemical_formula_weight 537.09
_chemical_name_common 8_(tBuPBP)NiOC(H)O
_chemical_name_systematic
;
 ?
;
_space_group_crystal_system orthorhombic
_space_group_IT_number 61
_space_group_name_Hall '-P 2ac 2ab'
_space_group_name_H-M_alt 'P b c a'
_symmetry_space_group_name_Hall '-P 2ac 2ab'
_symmetry_space_group_name_H-M 'P b c a'
_atom_sites_solution_hydrogens geom
_audit_creation_method SHELXL-2013
_cell_angle_alpha 90
_cell_angle_beta 90
_cell_angle_gamma 90
_cell_formula_units_Z 8
_cell_length_a 12.0755(18)
_cell_length_b 14.717(2)
_cell_length_c 31.911(4)
_cell_measurement_temperature 100(2)
_cell_volume 5671.1(13)
_computing_cell_refinement 'Bruker APEX'
_computing_data_collection 'Bruker APEX'
_computing_data_reduction 'Bruker APEX'
_computing_molecular_graphics 'Bruker SHELXTL'
_computing_publication_material 'Bruker SHELXTL'
_computing_structure_refinement 'SHELXL-2013 (Sheldrick, 2013)'
_computing_structure_solution 'SHELXL-2013 (Sheldrick, 2013)'
_diffrn_ambient_temperature 100(2)
_diffrn_measured_fraction_theta_full 1.000
_diffrn_measured_fraction_theta_max 0.934
_diffrn_measurement_device_type 'CCD area detector'
_diffrn_measurement_method 'phi and omega scans'
_diffrn_radiation_monochromator graphite
_diffrn_radiation_source 'fine-focus sealed tube'
_diffrn_radiation_type MoK\a
_diffrn_radiation_wavelength 0.71073
_diffrn_reflns_av_R_equivalents 0.1233
_diffrn_reflns_av_unetI/netI 0.0857
_diffrn_reflns_Laue_measured_fraction_full 1.000
_diffrn_reflns_Laue_measured_fraction_max 0.934
_diffrn_reflns_limit_h_max 17
_diffrn_reflns_limit_h_min -16
_diffrn_reflns_limit_k_max 20
_diffrn_reflns_limit_k_min -20
_diffrn_reflns_limit_l_max 43
_diffrn_reflns_limit_l_min -40
_diffrn_reflns_number 65699
_diffrn_reflns_point_group_measured_fraction_full 1.000
_diffrn_reflns_point_group_measured_fraction_max 0.934
_diffrn_reflns_theta_full 25.242
_diffrn_reflns_theta_max 30.439
_diffrn_reflns_theta_min 1.276
_exptl_absorpt_coefficient_mu 0.820
_exptl_absorpt_correction_T_max 0.952
_exptl_absorpt_correction_T_min 0.943
_exptl_absorpt_correction_type multi-scan
_exptl_absorpt_process_details sadabs
_exptl_crystal_colour yellow
_exptl_crystal_density_diffrn 1.258
_exptl_crystal_description block
_exptl_crystal_F_000 2304
_exptl_crystal_size_max 0.090
_exptl_crystal_size_mid 0.060
_exptl_crystal_size_min 0.060
_refine_diff_density_max 0.640
_refine_diff_density_min -0.352
_refine_diff_density_rms 0.088
_refine_ls_extinction_method none
_refine_ls_goodness_of_fit_ref 1.021
_refine_ls_hydrogen_treatment constr
_refine_ls_matrix_type full
_refine_ls_number_parameters 298
_refine_ls_number_reflns 8028
_refine_ls_number_restraints 0
_refine_ls_restrained_S_all 1.021
_refine_ls_R_factor_all 0.1114
_refine_ls_R_factor_gt 0.0540
_refine_ls_shift/su_max 0.002
_refine_ls_shift/su_mean 0.000
_refine_ls_structure_factor_coef Fsqd
_refine_ls_weighting_details
;
 w=1/[\s^2^(Fo^2^)+(0.0396P)^2^+5.1734P]
 where P=(Fo^2^+2Fc^2^)/3
;
_refine_ls_weighting_scheme calc
_refine_ls_wR_factor_gt 0.0991
_refine_ls_wR_factor_ref 0.1189
_reflns_Friedel_coverage 0.000
_reflns_number_gt 4987
_reflns_number_total 8028
_reflns_threshold_expression 'I > 2\s(I)'
_cod_data_source_file ja504667f_si_002.cif
_cod_data_source_block C:\research\06-CRY~1\033_TB~1\full\mm
_cod_depositor_comments 'Adding full bibliography for 4122621--4122627.cif.'
_cod_original_cell_volume 5671.1(14)
_cod_database_code 4122627
_shelx_space_group_comment
;
The symmetry employed for this shelxl refinement is uniquely defined
by the following loop, which should always be used as a source of
symmetry information in preference to the above space-group names.
They are only intended as comments.
;
_shelx_estimated_absorpt_t_min 0.930
_shelx_estimated_absorpt_t_max 0.952
_shelxl_version_number 2013-2

loop_
_space_group_symop_operation_xyz
'x, y, z'
'-x+1/2, -y, z+1/2'
'x+1/2, -y+1/2, -z'
'-x, y+1/2, -z+1/2'
'-x, -y, -z'
'x-1/2, y, -z-1/2'
'-x-1/2, y-1/2, z'
'x, -y-1/2, z-1/2'

loop_
_atom_site_label
_atom_site_type_symbol
_atom_site_fract_x
_atom_site_fract_y
_atom_site_fract_z
_atom_site_U_iso_or_equiv
_atom_site_adp_type
_atom_site_occupancy
_atom_site_site_symmetry_order
_atom_site_calc_flag
_atom_site_refinement_flags_posn
_atom_site_refinement_flags_adp
Ni1 Ni 0.48765(3) 0.44762(2) 0.63856(2) 0.01907(10) Uani 1 1 d . .
P2 P 0.34155(6) 0.37022(5) 0.66048(2) 0.01964(16) Uani 1 1 d . .
P1 P 0.63405(6) 0.48359(5) 0.59986(2) 0.01934(16) Uani 1 1 d . .
O1 O 0.50253(18) 0.53526(15) 0.68438(7) 0.0349(5) Uani 1 1 d . .
N2 N 0.3966(2) 0.28564(16) 0.59293(7) 0.0226(5) Uani 1 1 d . .
O2 O 0.4057(2) 0.64946(17) 0.65536(9) 0.0511(7) Uani 1 1 d . .
N1 N 0.56108(19) 0.33322(16) 0.56593(7) 0.0219(5) Uani 1 1 d . .
C19 C 0.2046(3) 0.5035(2) 0.63283(11) 0.0362(8) Uani 1 1 d . .
H19A H 0.1380 0.5411 0.6357 0.054 Uiso 1 1 calc R U
H19B H 0.2015 0.4700 0.6063 0.054 Uiso 1 1 calc R U
H19C H 0.2704 0.5425 0.6331 0.054 Uiso 1 1 calc R U
C13 C 0.7689(2) 0.4870(2) 0.62936(9) 0.0255(6) Uani 1 1 d . .
C14 C 0.7758(3) 0.3935(2) 0.65092(10) 0.0371(8) Uani 1 1 d . .
H14A H 0.8437 0.3901 0.6676 0.056 Uiso 1 1 calc R U
H14B H 0.7766 0.3456 0.6296 0.056 Uiso 1 1 calc R U
H14C H 0.7114 0.3853 0.6692 0.056 Uiso 1 1 calc R U
C2 C 0.4231(2) 0.22846(19) 0.55971(8) 0.0222(6) Uani 1 1 d . .
C5 C 0.5163(3) 0.1387(2) 0.49220(9) 0.0302(7) Uani 1 1 d . .
H5A H 0.5467 0.1073 0.4689 0.036 Uiso 1 1 calc R U
C7 C 0.6567(2) 0.39045(18) 0.56042(9) 0.0220(6) Uani 1 1 d . .
H7A H 0.6600 0.4151 0.5316 0.026 Uiso 1 1 calc R U
H7B H 0.7259 0.3567 0.5663 0.026 Uiso 1 1 calc R U
C17 C 0.2109(2) 0.4357(2) 0.66959(9) 0.0272(7) Uani 1 1 d . .
C16 C 0.7677(3) 0.5595(3) 0.66365(10) 0.0404(8) Uani 1 1 d . .
H16A H 0.8383 0.5582 0.6788 0.061 Uiso 1 1 calc R U
H16B H 0.7069 0.5472 0.6832 0.061 Uiso 1 1 calc R U
H16C H 0.7574 0.6195 0.6509 0.061 Uiso 1 1 calc R U
C4 C 0.4169(3) 0.1099(2) 0.50905(9) 0.0307(7) Uani 1 1 d . .
H4A H 0.3808 0.0586 0.4972 0.037 Uiso 1 1 calc R U
C15 C 0.8696(2) 0.5010(3) 0.60102(10) 0.0367(8) Uani 1 1 d . .
H15A H 0.9370 0.5020 0.6181 0.055 Uiso 1 1 calc R U
H15B H 0.8623 0.5588 0.5860 0.055 Uiso 1 1 calc R U
H15C H 0.8741 0.4511 0.5807 0.055 Uiso 1 1 calc R U
C22 C 0.2843(3) 0.2455(2) 0.72649(9) 0.0314(7) Uani 1 1 d . .
H22A H 0.3118 0.2099 0.7503 0.047 Uiso 1 1 calc R U
H22B H 0.2510 0.2047 0.7058 0.047 Uiso 1 1 calc R U
H22C H 0.2285 0.2889 0.7363 0.047 Uiso 1 1 calc R U
C6 C 0.5730(3) 0.21338(19) 0.50886(9) 0.0257(6) Uani 1 1 d . .
H6A H 0.6412 0.2331 0.4972 0.031 Uiso 1 1 calc R U
C9 C 0.6092(2) 0.5870(2) 0.56609(9) 0.0266(7) Uani 1 1 d . .
C1 C 0.5265(2) 0.25755(18) 0.54285(8) 0.0207(6) Uani 1 1 d . .
C3 C 0.3684(3) 0.15408(19) 0.54286(9) 0.0266(7) Uani 1 1 d . .
H3A H 0.2998 0.1339 0.5541 0.032 Uiso 1 1 calc R U
C10 C 0.4877(3) 0.5789(2) 0.55320(10) 0.0340(7) Uani 1 1 d . .
H10A H 0.4675 0.6307 0.5355 0.051 Uiso 1 1 calc R U
H10B H 0.4410 0.5784 0.5783 0.051 Uiso 1 1 calc R U
H10C H 0.4768 0.5223 0.5375 0.051 Uiso 1 1 calc R U
C24 C 0.4387(3) 0.3555(2) 0.73951(9) 0.0342(8) Uani 1 1 d . .
H24A H 0.4591 0.3175 0.7635 0.051 Uiso 1 1 calc R U
H24B H 0.3887 0.4039 0.7488 0.051 Uiso 1 1 calc R U
H24C H 0.5056 0.3825 0.7274 0.051 Uiso 1 1 calc R U
C21 C 0.3804(3) 0.2971(2) 0.70640(9) 0.0255(6) Uani 1 1 d . .
C20 C 0.2154(3) 0.4883(2) 0.71105(10) 0.0381(8) Uani 1 1 d . .
H20A H 0.1470 0.5233 0.7145 0.057 Uiso 1 1 calc R U
H20B H 0.2789 0.5297 0.7108 0.057 Uiso 1 1 calc R U
H20C H 0.2231 0.4454 0.7344 0.057 Uiso 1 1 calc R U
C18 C 0.1064(2) 0.3758(2) 0.66888(11) 0.0349(8) Uani 1 1 d . .
H18A H 0.0408 0.4138 0.6735 0.052 Uiso 1 1 calc R U
H18B H 0.1113 0.3300 0.6911 0.052 Uiso 1 1 calc R U
H18C H 0.1005 0.3455 0.6416 0.052 Uiso 1 1 calc R U
C8 C 0.2998(2) 0.2866(2) 0.61954(9) 0.0247(6) Uani 1 1 d . .
H8A H 0.2854 0.2260 0.6318 0.030 Uiso 1 1 calc R U
H8B H 0.2334 0.3073 0.6041 0.030 Uiso 1 1 calc R U
C23 C 0.4667(3) 0.2276(2) 0.69035(10) 0.0314(7) Uani 1 1 d . .
H23A H 0.4900 0.1883 0.7135 0.047 Uiso 1 1 calc R U
H23B H 0.5312 0.2600 0.6792 0.047 Uiso 1 1 calc R U
H23C H 0.4336 0.1904 0.6682 0.047 Uiso 1 1 calc R U
C11 C 0.6814(3) 0.5916(2) 0.52591(10) 0.0376(8) Uani 1 1 d . .
H11A H 0.6639 0.6472 0.5103 0.056 Uiso 1 1 calc R U
H11B H 0.6661 0.5385 0.5083 0.056 Uiso 1 1 calc R U
H11C H 0.7599 0.5920 0.5337 0.056 Uiso 1 1 calc R U
C25 C 0.4617(3) 0.6130(2) 0.68396(12) 0.0414(9) Uani 1 1 d . .
H25A H 0.4745 0.6490 0.7082 0.050 Uiso 1 1 calc R U
C12 C 0.6285(3) 0.6749(2) 0.59075(11) 0.0408(9) Uani 1 1 d . .
H12A H 0.6149 0.7273 0.5725 0.061 Uiso 1 1 calc R U
H12B H 0.7052 0.6766 0.6008 0.061 Uiso 1 1 calc R U
H12C H 0.5779 0.6771 0.6147 0.061 Uiso 1 1 calc R U
B1 B 0.4815(3) 0.3528(2) 0.59797(10) 0.0216(7) Uani 1 1 d . .

loop_
_atom_site_aniso_label
_atom_site_aniso_U_11
_atom_site_aniso_U_22
_atom_site_aniso_U_33
_atom_site_aniso_U_23
_atom_site_aniso_U_13
_atom_site_aniso_U_12
Ni1 0.01530(17) 0.01865(17) 0.02325(18) -0.00221(15) -0.00059(14) -0.00249(14)
P2 0.0154(3) 0.0211(4) 0.0225(4) 0.0000(3) -0.0004(3) -0.0018(3)
P1 0.0156(3) 0.0198(4) 0.0227(4) 0.0023(3) -0.0037(3) -0.0034(3)
O1 0.0325(13) 0.0319(13) 0.0402(13) -0.0095(10) -0.0006(10) -0.0084(10)
N2 0.0218(13) 0.0248(13) 0.0212(12) -0.0042(10) 0.0018(9) -0.0079(10)
O2 0.0430(16) 0.0379(15) 0.0723(18) -0.0085(14) 0.0064(14) 0.0052(12)
N1 0.0197(12) 0.0221(13) 0.0239(12) -0.0013(10) 0.0011(10) -0.0018(10)
C19 0.0214(16) 0.0325(18) 0.055(2) 0.0132(16) -0.0024(15) 0.0018(13)
C13 0.0165(14) 0.0367(17) 0.0232(15) 0.0037(13) -0.0058(11) -0.0026(12)
C14 0.0262(17) 0.051(2) 0.0344(18) 0.0131(16) -0.0078(14) 0.0026(15)
C2 0.0270(16) 0.0192(15) 0.0202(14) -0.0003(11) -0.0036(11) -0.0020(12)
C5 0.0393(18) 0.0252(16) 0.0260(15) -0.0048(13) -0.0058(14) 0.0097(14)
C7 0.0182(14) 0.0235(15) 0.0245(14) -0.0004(12) 0.0004(11) -0.0022(11)
C17 0.0178(14) 0.0264(16) 0.0374(17) 0.0030(13) 0.0030(12) 0.0020(12)
C16 0.0274(17) 0.056(2) 0.0375(18) -0.0095(17) -0.0118(14) -0.0060(16)
C4 0.043(2) 0.0201(16) 0.0287(16) -0.0024(13) -0.0118(14) -0.0012(14)
C15 0.0173(15) 0.060(2) 0.0330(17) 0.0075(16) -0.0028(13) -0.0059(15)
C22 0.0367(18) 0.0291(17) 0.0284(16) 0.0076(14) 0.0009(13) -0.0045(14)
C6 0.0277(16) 0.0251(16) 0.0243(15) 0.0022(12) -0.0010(12) 0.0073(13)
C9 0.0242(16) 0.0212(15) 0.0345(17) 0.0077(13) -0.0065(13) -0.0046(12)
C1 0.0216(14) 0.0178(14) 0.0226(14) 0.0022(11) -0.0049(11) 0.0025(11)
C3 0.0333(17) 0.0221(15) 0.0243(15) 0.0011(12) -0.0055(13) -0.0068(13)
C10 0.0254(16) 0.0349(18) 0.0419(18) 0.0164(15) -0.0064(14) 0.0017(14)
C24 0.043(2) 0.0308(18) 0.0284(17) -0.0017(14) -0.0122(15) -0.0023(15)
C21 0.0287(16) 0.0252(16) 0.0227(14) 0.0012(12) -0.0032(12) -0.0010(13)
C20 0.0320(18) 0.0308(18) 0.051(2) -0.0049(16) 0.0119(15) 0.0055(15)
C18 0.0162(15) 0.0356(19) 0.053(2) 0.0102(16) 0.0046(14) -0.0003(13)
C8 0.0235(15) 0.0268(16) 0.0239(15) -0.0002(12) 0.0016(12) -0.0077(12)
C23 0.0271(17) 0.0292(17) 0.0377(17) 0.0046(14) -0.0036(13) 0.0033(13)
C11 0.0314(18) 0.0384(19) 0.043(2) 0.0178(16) -0.0018(15) -0.0079(15)
C25 0.032(2) 0.038(2) 0.054(2) -0.0217(18) 0.0094(17) -0.0085(16)
C12 0.046(2) 0.0233(17) 0.053(2) 0.0039(15) -0.0072(17) -0.0014(15)
B1 0.0217(16) 0.0208(16) 0.0221(16) -0.0007(13) -0.0031(13) -0.0006(13)

loop_
_atom_type_symbol
_atom_type_description
_atom_type_scat_dispersion_real
_atom_type_scat_dispersion_imag
_atom_type_scat_source
C C 0.0033 0.0016 'International Tables Vol C Tables 4.2.6.8 and 6.1.1.4'
H H 0.0000 0.0000 'International Tables Vol C Tables 4.2.6.8 and 6.1.1.4'
B B 0.0013 0.0007 'International Tables Vol C Tables 4.2.6.8 and 6.1.1.4'
N N 0.0061 0.0033 'International Tables Vol C Tables 4.2.6.8 and 6.1.1.4'
P P 0.1023 0.0942 'International Tables Vol C Tables 4.2.6.8 and 6.1.1.4'
Ni Ni 0.3393 1.1124 'International Tables Vol C Tables 4.2.6.8 and 6.1.1.4'
O O 0.0106 0.0060 'International Tables Vol C Tables 4.2.6.8 and 6.1.1.4'

loop_
_geom_angle_atom_site_label_1
_geom_angle_atom_site_label_2
_geom_angle_atom_site_label_3
_geom_angle
B1 Ni1 O1 173.54(12)
B1 Ni1 P2 78.88(10)
O1 Ni1 P2 100.14(7)
B1 Ni1 P1 80.06(10)
O1 Ni1 P1 100.67(7)
P2 Ni1 P1 158.92(3)
C8 P2 C17 102.76(14)
C8 P2 C21 103.65(13)
C17 P2 C21 112.65(14)
C8 P2 Ni1 109.48(9)
C17 P2 Ni1 117.12(10)
C21 P2 Ni1 110.02(10)
C7 P1 C13 103.21(13)
C7 P1 C9 103.21(13)
C13 P1 C9 113.65(13)
C7 P1 Ni1 108.30(9)
C13 P1 Ni1 114.66(9)
C9 P1 Ni1 112.53(10)
C25 O1 Ni1 124.1(2)
C2 N2 B1 109.7(2)
C2 N2 C8 129.9(2)
B1 N2 C8 120.4(2)
C1 N1 B1 109.6(2)
C1 N1 C7 129.9(2)
B1 N1 C7 120.5(2)
C17 C19 H19A 109.5
C17 C19 H19B 109.5
H19A C19 H19B 109.5
C17 C19 H19C 109.5
H19A C19 H19C 109.5
H19B C19 H19C 109.5
C16 C13 C15 109.7(3)
C16 C13 C14 107.7(2)
C15 C13 C14 109.9(3)
C16 C13 P1 111.7(2)
C15 C13 P1 113.34(19)
C14 C13 P1 104.3(2)
C13 C14 H14A 109.5
C13 C14 H14B 109.5
H14A C14 H14B 109.5
C13 C14 H14C 109.5
H14A C14 H14C 109.5
H14B C14 H14C 109.5
C3 C2 N2 131.5(3)
C3 C2 C1 120.5(3)
N2 C2 C1 107.9(2)
C4 C5 C6 121.2(3)
C4 C5 H5A 119.4
C6 C5 H5A 119.4
N1 C7 P1 103.18(18)
N1 C7 H7A 111.1
P1 C7 H7A 111.1
N1 C7 H7B 111.1
P1 C7 H7B 111.1
H7A C7 H7B 109.1
C20 C17 C18 109.3(3)
C20 C17 C19 109.4(3)
C18 C17 C19 108.6(2)
C20 C17 P2 111.3(2)
C18 C17 P2 113.2(2)
C19 C17 P2 104.9(2)
C13 C16 H16A 109.5
C13 C16 H16B 109.5
H16A C16 H16B 109.5
C13 C16 H16C 109.5
H16A C16 H16C 109.5
H16B C16 H16C 109.5
C5 C4 C3 121.6(3)
C5 C4 H4A 119.2
C3 C4 H4A 119.2
C13 C15 H15A 109.5
C13 C15 H15B 109.5
H15A C15 H15B 109.5
C13 C15 H15C 109.5
H15A C15 H15C 109.5
H15B C15 H15C 109.5
C21 C22 H22A 109.5
C21 C22 H22B 109.5
H22A C22 H22B 109.5
C21 C22 H22C 109.5
H22A C22 H22C 109.5
H22B C22 H22C 109.5
C1 C6 C5 117.9(3)
C1 C6 H6A 121.0
C5 C6 H6A 121.0
C10 C9 C12 110.5(3)
C10 C9 C11 108.7(3)
C12 C9 C11 107.6(3)
C10 C9 P1 104.03(19)
C12 C9 P1 111.3(2)
C11 C9 P1 114.7(2)
C6 C1 N1 131.7(3)
C6 C1 C2 120.7(3)
N1 C1 C2 107.6(2)
C2 C3 C4 118.0(3)
C2 C3 H3A 121.0
C4 C3 H3A 121.0
C9 C10 H10A 109.5
C9 C10 H10B 109.5
H10A C10 H10B 109.5
C9 C10 H10C 109.5
H10A C10 H10C 109.5
H10B C10 H10C 109.5
C21 C24 H24A 109.5
C21 C24 H24B 109.5
H24A C24 H24B 109.5
C21 C24 H24C 109.5
H24A C24 H24C 109.5
H24B C24 H24C 109.5
C22 C21 C24 109.8(2)
C22 C21 C23 108.8(2)
C24 C21 C23 106.9(3)
C22 C21 P2 115.0(2)
C24 C21 P2 109.3(2)
C23 C21 P2 106.8(2)
C17 C20 H20A 109.5
C17 C20 H20B 109.5
H20A C20 H20B 109.5
C17 C20 H20C 109.5
H20A C20 H20C 109.5
H20B C20 H20C 109.5
C17 C18 H18A 109.5
C17 C18 H18B 109.5
H18A C18 H18B 109.5
C17 C18 H18C 109.5
H18A C18 H18C 109.5
H18B C18 H18C 109.5
N2 C8 P2 101.55(18)
N2 C8 H8A 111.5
P2 C8 H8A 111.5
N2 C8 H8B 111.5
P2 C8 H8B 111.5
H8A C8 H8B 109.3
C21 C23 H23A 109.5
C21 C23 H23B 109.5
H23A C23 H23B 109.5
C21 C23 H23C 109.5
H23A C23 H23C 109.5
H23B C23 H23C 109.5
C9 C11 H11A 109.5
C9 C11 H11B 109.5
H11A C11 H11B 109.5
C9 C11 H11C 109.5
H11A C11 H11C 109.5
H11B C11 H11C 109.5
O1 C25 O2 127.8(3)
O1 C25 H25A 116.1
O2 C25 H25A 116.1
C9 C12 H12A 109.5
C9 C12 H12B 109.5
H12A C12 H12B 109.5
C9 C12 H12C 109.5
H12A C12 H12C 109.5
H12B C12 H12C 109.5
N1 B1 N2 105.1(2)
N1 B1 Ni1 127.4(2)
N2 B1 Ni1 127.5(2)

loop_
_geom_bond_atom_site_label_1
_geom_bond_atom_site_label_2
_geom_bond_distance
Ni1 B1 1.905(3)
Ni1 O1 1.958(2)
Ni1 P2 2.2135(8)
Ni1 P1 2.2205(8)
P2 C8 1.864(3)
P2 C17 1.872(3)
P2 C21 1.878(3)
P1 C7 1.881(3)
P1 C13 1.881(3)
P1 C9 1.889(3)
O1 C25 1.245(4)
N2 C2 1.391(3)
N2 B1 1.434(4)
N2 C8 1.444(3)
O2 C25 1.257(4)
N1 C1 1.399(3)
N1 B1 1.432(4)
N1 C7 1.440(3)
C19 C17 1.541(4)
C19 H19A 0.9800
C19 H19B 0.9800
C19 H19C 0.9800
C13 C16 1.528(4)
C13 C15 1.530(4)
C13 C14 1.541(4)
C14 H14A 0.9800
C14 H14B 0.9800
C14 H14C 0.9800
C2 C3 1.387(4)
C2 C1 1.425(4)
C5 C4 1.382(5)
C5 C6 1.400(4)
C5 H5A 0.9500
C7 H7A 0.9900
C7 H7B 0.9900
C17 C20 1.534(4)
C17 C18 1.540(4)
C16 H16A 0.9800
C16 H16B 0.9800
C16 H16C 0.9800
C4 C3 1.389(4)
C4 H4A 0.9500
C15 H15A 0.9800
C15 H15B 0.9800
C15 H15C 0.9800
C22 C21 1.528(4)
C22 H22A 0.9800
C22 H22B 0.9800
C22 H22C 0.9800
C6 C1 1.384(4)
C6 H6A 0.9500
C9 C10 1.528(4)
C9 C12 1.532(4)
C9 C11 1.552(4)
C3 H3A 0.9500
C10 H10A 0.9800
C10 H10B 0.9800
C10 H10C 0.9800
C24 C21 1.534(4)
C24 H24A 0.9800
C24 H24B 0.9800
C24 H24C 0.9800
C21 C23 1.547(4)
C20 H20A 0.9800
C20 H20B 0.9800
C20 H20C 0.9800
C18 H18A 0.9800
C18 H18B 0.9800
C18 H18C 0.9800
C8 H8A 0.9900
C8 H8B 0.9900
C23 H23A 0.9800
C23 H23B 0.9800
C23 H23C 0.9800
C11 H11A 0.9800
C11 H11B 0.9800
C11 H11C 0.9800
C25 H25A 0.9500
C12 H12A 0.9800
C12 H12B 0.9800
C12 H12C 0.9800

loop_
_geom_torsion_atom_site_label_1
_geom_torsion_atom_site_label_2
_geom_torsion_atom_site_label_3
_geom_torsion_atom_site_label_4
_geom_torsion
C7 P1 C13 C16 -179.8(2)
C9 P1 C13 C16 69.1(2)
Ni1 P1 C13 C16 -62.3(2)
C7 P1 C13 C15 55.7(3)
C9 P1 C13 C15 -55.3(3)
Ni1 P1 C13 C15 173.3(2)
C7 P1 C13 C14 -63.8(2)
C9 P1 C13 C14 -174.9(2)
Ni1 P1 C13 C14 53.7(2)
B1 N2 C2 C3 179.7(3)
C8 N2 C2 C3 -2.5(5)
B1 N2 C2 C1 0.4(3)
C8 N2 C2 C1 178.2(3)
C1 N1 C7 P1 173.6(2)
B1 N1 C7 P1 -3.5(3)
C13 P1 C7 N1 128.97(18)
C9 P1 C7 N1 -112.44(19)
Ni1 P1 C7 N1 7.0(2)
C8 P2 C17 C20 162.6(2)
C21 P2 C17 C20 51.7(2)
Ni1 P2 C17 C20 -77.4(2)
C8 P2 C17 C18 39.0(2)
C21 P2 C17 C18 -71.9(2)
Ni1 P2 C17 C18 159.02(18)
C8 P2 C17 C19 -79.2(2)
C21 P2 C17 C19 169.88(19)
Ni1 P2 C17 C19 40.8(2)
C6 C5 C4 C3 0.6(5)
C4 C5 C6 C1 0.1(4)
C7 P1 C9 C10 80.6(2)
C13 P1 C9 C10 -168.3(2)
Ni1 P1 C9 C10 -35.9(2)
C7 P1 C9 C12 -160.3(2)
C13 P1 C9 C12 -49.3(3)
Ni1 P1 C9 C12 83.2(2)
C7 P1 C9 C11 -37.9(2)
C13 P1 C9 C11 73.1(2)
Ni1 P1 C9 C11 -154.42(19)
C5 C6 C1 N1 -179.3(3)
C5 C6 C1 C2 -1.1(4)
B1 N1 C1 C6 179.0(3)
C7 N1 C1 C6 1.7(5)
B1 N1 C1 C2 0.7(3)
C7 N1 C1 C2 -176.7(3)
C3 C2 C1 C6 1.4(4)
N2 C2 C1 C6 -179.2(2)
C3 C2 C1 N1 179.9(2)
N2 C2 C1 N1 -0.6(3)
N2 C2 C3 C4 -179.9(3)
C1 C2 C3 C4 -0.6(4)
C5 C4 C3 C2 -0.3(4)
C8 P2 C21 C22 -67.4(2)
C17 P2 C21 C22 43.0(3)
Ni1 P2 C21 C22 175.62(19)
C8 P2 C21 C24 168.7(2)
C17 P2 C21 C24 -81.0(2)
Ni1 P2 C21 C24 51.7(2)
C8 P2 C21 C23 53.4(2)
C17 P2 C21 C23 163.8(2)
Ni1 P2 C21 C23 -63.6(2)
C2 N2 C8 P2 171.0(2)
B1 N2 C8 P2 -11.5(3)
C17 P2 C8 N2 140.19(19)
C21 P2 C8 N2 -102.3(2)
Ni1 P2 C8 N2 15.0(2)
Ni1 O1 C25 O2 -0.3(5)
C1 N1 B1 N2 -0.4(3)
C7 N1 B1 N2 177.2(2)
C1 N1 B1 Ni1 179.5(2)
C7 N1 B1 Ni1 -2.9(4)
C2 N2 B1 N1 0.0(3)
C8 N2 B1 N1 -178.0(2)
C2 N2 B1 Ni1 -179.9(2)
C8 N2 B1 Ni1 2.1(4)
